data_4074032
loop_
_publ_author_name
'Wechsler, Dominik'
'Rankin, Matthew A.'
'McDonald, Robert'
'Ferguson, Michael J.'
'Schatte, Gabriele'
'Stradiotto, Mark'

_publ_section_title
;
 New Racemic Planar-Chiral Metalloligands Derived from Donor-Substituted
 Indenes:&#x00A0; A Synthetic, Structural, and Catalytic Investigation
;
_journal_issue 25
_journal_name_full Organometallics
_journal_page_first 6418
_journal_paper_doi 10.1021/om700832f
_journal_volume 26
_journal_year 2007
_chemical_formula_moiety 'C27 H40 N P Ru S'
_chemical_formula_sum 'C27 H40 N P Ru S'
_chemical_formula_weight 542.70
_chemical_name_systematic
;
 ?
;
_space_group_IT_number 14
_symmetry_cell_setting monoclinic
_symmetry_space_group_name_Hall '-P 2ybc'
_symmetry_space_group_name_H-M 'P 1 21/c 1'
_atom_sites_solution_hydrogens geom
_atom_sites_solution_primary direct
_atom_sites_solution_secondary difmap
_audit_creation_method SHELXL-97
_cell_angle_alpha 90.00
_cell_angle_beta 96.1692(8)
_cell_angle_gamma 90.00
_cell_formula_units_Z 4
_cell_length_a 15.0636(7)
_cell_length_b 10.1395(5)
_cell_length_c 17.1950(8)
_cell_measurement_reflns_used 5537
_cell_measurement_temperature 193(2)
_cell_measurement_theta_max 26.37
_cell_measurement_theta_min 2.34
_cell_volume 2611.1(2)
_computing_cell_refinement 'Bruker SAINT (Bruker, 1997)'
_computing_data_collection 'Bruker SMART (Bruker, 1997)'
_computing_data_reduction 'Bruker SAINT (Bruker, 1997)'
_computing_molecular_graphics 'Bruker SHELXTL (Bruker, 1997)'
_computing_publication_material 'Bruker SHELXTL (Bruker, 1997)'
_computing_structure_refinement 'SHELXL-97 (Sheldrick, 1997)'
_computing_structure_solution 'DIRDIF-96 (Beurskens et al., 1996)'
_diffrn_ambient_temperature 193(2)
_diffrn_detector_area_resol_mean 8.192
_diffrn_measured_fraction_theta_full 0.999
_diffrn_measured_fraction_theta_max 0.999
_diffrn_measurement_device_type 'Bruker PLATFORM diffractometer/SMART 1000 CCD area detector'
_diffrn_measurement_method '\w scans'
_diffrn_radiation_monochromator graphite
_diffrn_radiation_source 'fine-focus sealed tube'
_diffrn_radiation_type MoK\a
_diffrn_radiation_wavelength 0.71073
_diffrn_reflns_av_R_equivalents 0.0290
_diffrn_reflns_av_sigmaI/netI 0.0271
_diffrn_reflns_limit_h_max 18
_diffrn_reflns_limit_h_min -18
_diffrn_reflns_limit_k_max 12
_diffrn_reflns_limit_k_min -12
_diffrn_reflns_limit_l_max 21
_diffrn_reflns_limit_l_min -21
_diffrn_reflns_number 17659
_diffrn_reflns_theta_full 26.38
_diffrn_reflns_theta_max 26.38
_diffrn_reflns_theta_min 1.36
_diffrn_standards_decay_% 0
_diffrn_standards_interval_time 0
_diffrn_standards_number 0
_exptl_absorpt_coefficient_mu 0.756
_exptl_absorpt_correction_T_max 0.9214
_exptl_absorpt_correction_T_min 0.7777
_exptl_absorpt_correction_type multi-scan
_exptl_absorpt_process_details 'SADABS (Sheldrick, 1996)'
_exptl_crystal_colour yellow
_exptl_crystal_density_diffrn 1.381
_exptl_crystal_density_method 'not measured'
_exptl_crystal_description plate
_exptl_crystal_F_000 1136
_exptl_crystal_size_max 0.35
_exptl_crystal_size_mid 0.32
_exptl_crystal_size_min 0.11
_refine_diff_density_max 0.520
_refine_diff_density_min -0.219
_refine_diff_density_rms 0.063
_refine_ls_extinction_method none
_refine_ls_goodness_of_fit_ref 1.071
_refine_ls_hydrogen_treatment constr
_refine_ls_matrix_type full
_refine_ls_number_parameters 285
_refine_ls_number_reflns 5333
_refine_ls_number_restraints 0
_refine_ls_restrained_S_all 1.071
_refine_ls_R_factor_all 0.0300
_refine_ls_R_factor_gt 0.0244
_refine_ls_shift/su_max 0.001
_refine_ls_shift/su_mean 0.000
_refine_ls_structure_factor_coef Fsqd
_refine_ls_weighting_details 'calc w=1/[\s^2^(Fo^2^)+(0.0287P)^2^+1.6446P] where P=(Fo^2^+2Fc^2^)/3'
_refine_ls_weighting_scheme calc
_refine_ls_wR_factor_gt 0.0607
_refine_ls_wR_factor_ref 0.0657
_reflns_number_gt 4696
_reflns_number_total 5333
_reflns_threshold_expression I>2\s(I)
_cod_data_source_file om700832f-file002.cif
_cod_data_source_block dal04d3
_cod_depositor_comments
;
The following automatic conversions were performed:

'_symmetry_cell_setting' value 'Monoclinic' changed to 'monoclinic'
according to /home/saulius/struct/CIF-dictionaries/cif_core.dic
dictionary named 'cif_core.dic' version 2.4.1 from 2010-06-29.

Automatic conversion script
Id: cif_fix_values 1715 2011-07-08 13:25:40Z adriana 
;
_cod_original_sg_symbol_H-M 'P 21/c'
_cod_database_code 4074032

loop_
_symmetry_equiv_pos_as_xyz
'x, y, z'
'-x, y+1/2, -z+1/2'
'-x, -y, -z'
'x, -y-1/2, z-1/2'

loop_
_atom_site_label
_atom_site_type_symbol
_atom_site_fract_x
_atom_site_fract_y
_atom_site_fract_z
_atom_site_U_iso_or_equiv
_atom_site_adp_type
_atom_site_occupancy
_atom_site_symmetry_multiplicity
_atom_site_calc_flag
_atom_site_refinement_flags
Ru Ru 0.199229(10) 0.204726(15) 0.369019(9) 0.01892(6) Uani 1 1 d .
S S 0.40290(4) 0.09095(6) 0.20850(3) 0.03096(13) Uani 1 1 d .
P P 0.36701(3) -0.02032(5) 0.29331(3) 0.02102(11) Uani 1 1 d .
N N 0.22211(12) -0.11131(18) 0.42574(10) 0.0275(4) Uani 1 1 d .
C1 C 0.24999(13) 0.1179(2) 0.48113(11) 0.0248(4) Uani 1 1 d .
H1 H 0.2155 0.1088 0.5274 0.030 Uiso 1 1 calc R
C2 C 0.25680(13) 0.0200(2) 0.42304(11) 0.0225(4) Uani 1 1 d .
C3 C 0.31549(12) 0.06924(19) 0.36758(11) 0.0198(4) Uani 1 1 d .
C3A C 0.34717(13) 0.19756(19) 0.39653(11) 0.0209(4) Uani 1 1 d .
C4 C 0.40678(13) 0.2931(2) 0.36941(13) 0.0259(4) Uani 1 1 d .
H4 H 0.4343 0.2774 0.3231 0.031 Uiso 1 1 calc R
C5 C 0.42358(14) 0.4063(2) 0.41058(14) 0.0317(5) Uani 1 1 d .
H5 H 0.4630 0.4695 0.3923 0.038 Uiso 1 1 calc R
C6 C 0.38357(15) 0.4329(2) 0.48060(14) 0.0343(5) Uani 1 1 d .
H6 H 0.3970 0.5131 0.5079 0.041 Uiso 1 1 calc R
C7 C 0.32692(14) 0.3459(2) 0.50856(12) 0.0289(5) Uani 1 1 d .
H7 H 0.3008 0.3645 0.5552 0.035 Uiso 1 1 calc R
C7A C 0.30675(13) 0.2257(2) 0.46727(11) 0.0234(4) Uani 1 1 d .
C10 C 0.07134(15) 0.2045(2) 0.29346(15) 0.0353(5) Uani 1 1 d .
C11 C 0.13400(16) 0.2840(3) 0.25814(13) 0.0369(6) Uani 1 1 d .
C12 C 0.16051(14) 0.3884(2) 0.31112(15) 0.0364(6) Uani 1 1 d .
C13 C 0.11446(15) 0.3738(2) 0.37831(14) 0.0346(5) Uani 1 1 d .
C14 C 0.06030(14) 0.2601(3) 0.36802(14) 0.0341(5) Uani 1 1 d .
C15 C 0.0137(2) 0.0983(3) 0.2535(2) 0.0665(10) Uani 1 1 d .
H15A H -0.0036 0.0357 0.2926 0.080 Uiso 1 1 calc R
H15B H 0.0471 0.0518 0.2160 0.080 Uiso 1 1 calc R
H15C H -0.0399 0.1380 0.2258 0.080 Uiso 1 1 calc R
C16 C 0.1600(2) 0.2707(4) 0.17698(16) 0.0718(11) Uani 1 1 d .
H16A H 0.1264 0.3345 0.1426 0.086 Uiso 1 1 calc R
H16B H 0.1465 0.1811 0.1577 0.086 Uiso 1 1 calc R
H16C H 0.2241 0.2876 0.1774 0.086 Uiso 1 1 calc R
C17 C 0.22327(19) 0.4983(3) 0.2968(2) 0.0703(11) Uani 1 1 d .
H17A H 0.2644 0.4688 0.2599 0.084 Uiso 1 1 calc R
H17B H 0.2574 0.5237 0.3462 0.084 Uiso 1 1 calc R
H17C H 0.1891 0.5743 0.2747 0.084 Uiso 1 1 calc R
C18 C 0.1183(2) 0.4671(3) 0.44699(19) 0.0639(9) Uani 1 1 d .
H18A H 0.1055 0.4185 0.4938 0.077 Uiso 1 1 calc R
H18B H 0.0738 0.5370 0.4359 0.077 Uiso 1 1 calc R
H18C H 0.1780 0.5063 0.4559 0.077 Uiso 1 1 calc R
C19 C -0.00393(18) 0.2134(3) 0.4237(2) 0.0621(9) Uani 1 1 d .
H19A H -0.0585 0.2665 0.4164 0.075 Uiso 1 1 calc R
H19B H 0.0237 0.2228 0.4776 0.075 Uiso 1 1 calc R
H19C H -0.0187 0.1205 0.4131 0.075 Uiso 1 1 calc R
C21 C 0.46326(14) -0.1061(2) 0.34565(12) 0.0278(5) Uani 1 1 d .
H21 H 0.4920 -0.1582 0.3058 0.033 Uiso 1 1 calc R
C22 C 0.53292(16) -0.0087(3) 0.38161(17) 0.0452(6) Uani 1 1 d .
H22A H 0.5508 0.0500 0.3408 0.054 Uiso 1 1 calc R
H22B H 0.5852 -0.0571 0.4054 0.054 Uiso 1 1 calc R
H22C H 0.5076 0.0436 0.4217 0.054 Uiso 1 1 calc R
C23 C 0.43808(17) -0.2036(2) 0.40704(15) 0.0381(6) Uani 1 1 d .
H23A H 0.3964 -0.2691 0.3822 0.046 Uiso 1 1 calc R
H23B H 0.4097 -0.1562 0.4475 0.046 Uiso 1 1 calc R
H23C H 0.4920 -0.2482 0.4309 0.046 Uiso 1 1 calc R
C24 C 0.29111(15) -0.1513(2) 0.25445(13) 0.0299(5) Uani 1 1 d .
H24 H 0.2686 -0.1989 0.2993 0.036 Uiso 1 1 calc R
C25 C 0.21152(17) -0.0922(3) 0.20382(16) 0.0457(6) Uani 1 1 d .
H25A H 0.1781 -0.0345 0.2359 0.055 Uiso 1 1 calc R
H25B H 0.1725 -0.1633 0.1818 0.055 Uiso 1 1 calc R
H25C H 0.2329 -0.0409 0.1613 0.055 Uiso 1 1 calc R
C26 C 0.34121(18) -0.2501(3) 0.20750(15) 0.0409(6) Uani 1 1 d .
H26A H 0.3892 -0.2917 0.2421 0.049 Uiso 1 1 calc R
H26B H 0.3668 -0.2038 0.1652 0.049 Uiso 1 1 calc R
H26C H 0.2996 -0.3180 0.1853 0.049 Uiso 1 1 calc R
C27 C 0.12881(17) -0.1259(3) 0.39516(16) 0.0437(6) Uani 1 1 d .
H27A H 0.1192 -0.0872 0.3427 0.052 Uiso 1 1 calc R
H27B H 0.0911 -0.0807 0.4298 0.052 Uiso 1 1 calc R
H27C H 0.1133 -0.2198 0.3924 0.052 Uiso 1 1 calc R
C28 C 0.23780(18) -0.1678(3) 0.50409(14) 0.0399(6) Uani 1 1 d .
H28A H 0.2123 -0.2567 0.5039 0.048 Uiso 1 1 calc R
H28B H 0.2095 -0.1122 0.5410 0.048 Uiso 1 1 calc R
H28C H 0.3022 -0.1724 0.5200 0.048 Uiso 1 1 calc R

loop_
_atom_site_aniso_label
_atom_site_aniso_U_11
_atom_site_aniso_U_22
_atom_site_aniso_U_33
_atom_site_aniso_U_23
_atom_site_aniso_U_13
_atom_site_aniso_U_12
Ru 0.01659(9) 0.02232(10) 0.01766(9) 0.00158(6) 0.00100(6) -0.00072(6)
S 0.0386(3) 0.0353(3) 0.0201(3) 0.0049(2) 0.0081(2) 0.0003(2)
P 0.0238(2) 0.0229(3) 0.0165(2) -0.00035(19) 0.00263(19) 0.0014(2)
N 0.0327(10) 0.0250(9) 0.0251(9) 0.0054(7) 0.0050(7) -0.0043(8)
C1 0.0266(10) 0.0315(11) 0.0162(9) 0.0023(8) 0.0025(8) 0.0028(9)
C2 0.0235(10) 0.0261(11) 0.0173(9) 0.0031(8) 0.0001(7) 0.0009(8)
C3 0.0197(9) 0.0237(10) 0.0155(9) 0.0008(8) 0.0002(7) 0.0013(8)
C3A 0.0186(9) 0.0250(10) 0.0184(9) -0.0012(8) -0.0019(7) 0.0026(8)
C4 0.0195(9) 0.0299(11) 0.0280(11) 0.0001(9) 0.0009(8) -0.0020(8)
C5 0.0228(10) 0.0310(12) 0.0399(13) -0.0006(10) -0.0032(9) -0.0059(9)
C6 0.0316(11) 0.0309(12) 0.0375(13) -0.0124(10) -0.0096(10) -0.0011(10)
C7 0.0295(11) 0.0338(12) 0.0218(10) -0.0073(9) -0.0043(8) 0.0051(9)
C7A 0.0216(9) 0.0296(11) 0.0181(10) -0.0008(8) -0.0020(8) 0.0026(8)
C10 0.0240(11) 0.0355(13) 0.0427(14) 0.0020(10) -0.0127(10) 0.0030(9)
C11 0.0308(12) 0.0530(16) 0.0260(11) 0.0126(11) -0.0011(9) 0.0152(11)
C12 0.0217(10) 0.0342(13) 0.0519(15) 0.0184(11) -0.0029(10) 0.0021(9)
C13 0.0279(11) 0.0337(13) 0.0405(13) 0.0000(10) -0.0041(10) 0.0129(10)
C14 0.0191(10) 0.0441(14) 0.0393(13) 0.0109(11) 0.0041(9) 0.0062(10)
C15 0.0424(16) 0.0552(19) 0.092(2) -0.0134(17) -0.0374(16) 0.0019(14)
C16 0.076(2) 0.112(3) 0.0294(15) 0.0232(17) 0.0111(14) 0.045(2)
C17 0.0380(15) 0.0514(18) 0.119(3) 0.0486(19) -0.0020(17) -0.0041(13)
C18 0.0630(19) 0.0574(19) 0.067(2) -0.0221(16) -0.0130(16) 0.0299(16)
C19 0.0301(13) 0.087(2) 0.072(2) 0.0326(18) 0.0213(14) 0.0109(14)
C21 0.0275(11) 0.0293(11) 0.0268(11) 0.0019(9) 0.0041(8) 0.0079(9)
C22 0.0296(12) 0.0477(16) 0.0553(16) 0.0156(13) -0.0099(11) -0.0030(11)
C23 0.0385(13) 0.0359(13) 0.0388(13) 0.0124(10) -0.0003(10) 0.0064(10)
C24 0.0359(12) 0.0291(12) 0.0248(11) -0.0059(9) 0.0031(9) -0.0041(9)
C25 0.0402(14) 0.0502(16) 0.0432(15) -0.0094(12) -0.0114(11) -0.0066(12)
C26 0.0522(15) 0.0380(13) 0.0335(13) -0.0141(11) 0.0085(11) -0.0044(12)
C27 0.0404(14) 0.0390(14) 0.0497(15) 0.0082(12) -0.0042(11) -0.0147(11)
C28 0.0501(15) 0.0367(13) 0.0332(13) 0.0126(11) 0.0056(11) -0.0067(11)

loop_
_atom_type_symbol
_atom_type_description
_atom_type_scat_dispersion_real
_atom_type_scat_dispersion_imag
_atom_type_scat_source
C C 0.0033 0.0016 'International Tables Vol C Tables 4.2.6.8 and 6.1.1.4'
H H 0.0000 0.0000 'International Tables Vol C Tables 4.2.6.8 and 6.1.1.4'
N N 0.0061 0.0033 'International Tables Vol C Tables 4.2.6.8 and 6.1.1.4'
P P 0.1023 0.0942 'International Tables Vol C Tables 4.2.6.8 and 6.1.1.4'
S S 0.1246 0.1234 'International Tables Vol C Tables 4.2.6.8 and 6.1.1.4'
Ru Ru -1.2594 0.8363 'International Tables Vol C Tables 4.2.6.8 and 6.1.1.4'

loop_
_geom_angle_atom_site_label_1
_geom_angle_atom_site_label_2
_geom_angle_atom_site_label_3
_geom_angle
C13 Ru C12 38.35(9)
C13 Ru C14 38.18(9)
C12 Ru C14 63.91(9)
C13 Ru C1 114.19(8)
C12 Ru C1 143.71(9)
C14 Ru C1 111.00(8)
C13 Ru C11 63.93(9)
C12 Ru C11 38.13(10)
C14 Ru C11 63.72(9)
C1 Ru C11 173.90(8)
C13 Ru C10 63.71(9)
C12 Ru C10 63.52(9)
C14 Ru C10 38.09(9)
C1 Ru C10 136.18(9)
C11 Ru C10 37.76(9)
C13 Ru C7A 104.88(8)
C12 Ru C7A 113.96(8)
C14 Ru C7A 127.32(9)
C1 Ru C7A 37.71(8)
C11 Ru C7A 147.67(9)
C10 Ru C7A 165.40(9)
C13 Ru C2 147.86(8)
C12 Ru C2 172.37(8)
C14 Ru C2 123.69(8)
C1 Ru C2 37.59(7)
C11 Ru C2 141.88(9)
C10 Ru C2 121.45(8)
C7A Ru C2 62.86(7)
C13 Ru C3 164.70(8)
C12 Ru C3 134.38(8)
C14 Ru C3 156.94(9)
C1 Ru C3 63.89(7)
C11 Ru C3 119.59(8)
C10 Ru C3 129.11(8)
C7A Ru C3 63.76(7)
C2 Ru C3 38.19(7)
C13 Ru C3A 126.68(8)
C12 Ru C3A 109.87(8)
C14 Ru C3A 162.48(9)
C1 Ru C3A 63.37(7)
C11 Ru C3A 122.61(8)
C10 Ru C3A 156.25(9)
C7A Ru C3A 37.92(7)
C2 Ru C3A 63.13(7)
C3 Ru C3A 38.11(7)
C3 P C24 108.87(10)
C3 P C21 105.50(9)
C24 P C21 105.30(10)
C3 P S 114.14(7)
C24 P S 110.88(8)
C21 P S 111.65(7)
C2 N C27 115.13(18)
C2 N C28 111.78(17)
C27 N C28 110.36(18)
C2 C1 C7A 109.23(18)
C2 C1 Ru 72.88(11)
C7A C1 Ru 72.67(11)
C1 C2 N 124.97(18)
C1 C2 C3 108.37(17)
N C2 C3 126.09(18)
C1 C2 Ru 69.53(11)
N C2 Ru 131.97(13)
C3 C2 Ru 71.01(11)
C3A C3 C2 106.41(16)
C3A C3 P 122.74(14)
C2 C3 P 128.81(15)
C3A C3 Ru 70.98(11)
C2 C3 Ru 70.80(11)
P C3 Ru 135.64(10)
C4 C3A C7A 118.39(18)
C4 C3A C3 133.41(18)
C7A C3A C3 108.20(17)
C4 C3A Ru 123.80(14)
C7A C3A Ru 70.76(11)
C3 C3A Ru 70.91(10)
C5 C4 C3A 119.3(2)
C4 C5 C6 121.8(2)
C7 C6 C5 121.1(2)
C6 C7 C7A 119.3(2)
C1 C7A C7 132.23(19)
C1 C7A C3A 107.69(17)
C7 C7A C3A 120.08(19)
C1 C7A Ru 69.62(11)
C7 C7A Ru 124.02(14)
C3A C7A Ru 71.32(11)
C11 C10 C14 107.8(2)
C11 C10 C15 125.9(3)
C14 C10 C15 125.2(3)
C11 C10 Ru 70.97(12)
C14 C10 Ru 69.44(12)
C15 C10 Ru 134.05(17)
C12 C11 C10 107.5(2)
C12 C11 C16 125.5(3)
C10 C11 C16 126.7(3)
C12 C11 Ru 69.46(13)
C10 C11 Ru 71.28(13)
C16 C11 Ru 129.67(18)
C13 C12 C11 108.4(2)
C13 C12 C17 125.7(3)
C11 C12 C17 125.8(3)
C13 C12 Ru 70.52(13)
C11 C12 Ru 72.41(13)
C17 C12 Ru 124.93(16)
C14 C13 C12 108.0(2)
C14 C13 C18 125.6(3)
C12 C13 C18 126.3(3)
C14 C13 Ru 71.33(13)
C12 C13 Ru 71.12(13)
C18 C13 Ru 125.71(17)
C13 C14 C10 108.3(2)
C13 C14 C19 125.3(3)
C10 C14 C19 126.2(3)
C13 C14 Ru 70.48(12)
C10 C14 Ru 72.46(12)
C19 C14 Ru 126.79(17)
C22 C21 C23 110.57(19)
C22 C21 P 111.37(16)
C23 C21 P 113.80(15)
C25 C24 C26 110.9(2)
C25 C24 P 110.15(16)
C26 C24 P 110.02(16)

loop_
_geom_bond_atom_site_label_1
_geom_bond_atom_site_label_2
_geom_bond_distance
Ru C13 2.154(2)
Ru C12 2.162(2)
Ru C14 2.165(2)
Ru C1 2.1814(19)
Ru C11 2.201(2)
Ru C10 2.205(2)
Ru C7A 2.2215(19)
Ru C2 2.225(2)
Ru C3 2.2281(19)
Ru C3A 2.2291(19)
S P 1.9651(7)
P C3 1.808(2)
P C24 1.831(2)
P C21 1.841(2)
N C2 1.432(3)
N C27 1.454(3)
N C28 1.460(3)
C1 C2 1.420(3)
C1 C7A 1.424(3)
C2 C3 1.457(3)
C3 C3A 1.455(3)
C3A C4 1.433(3)
C3A C7A 1.446(3)
C4 C5 1.358(3)
C5 C6 1.429(3)
C6 C7 1.351(3)
C7 C7A 1.426(3)
C10 C11 1.426(3)
C10 C14 1.427(4)
C10 C15 1.503(3)
C11 C12 1.425(4)
C11 C16 1.495(4)
C12 C13 1.418(3)
C12 C17 1.499(3)
C13 C14 1.413(3)
C13 C18 1.509(4)
C14 C19 1.508(3)
C21 C22 1.523(3)
C21 C23 1.524(3)
C24 C25 1.526(3)
C24 C26 1.535(3)

loop_
_geom_torsion_atom_site_label_1
_geom_torsion_atom_site_label_2
_geom_torsion_atom_site_label_3
_geom_torsion_atom_site_label_4
_geom_torsion
C13 Ru C1 C2 159.74(12)
C12 Ru C1 C2 -167.47(13)
C14 Ru C1 C2 118.38(13)
C11 Ru C1 C2 89.0(8)
C10 Ru C1 C2 83.21(16)
C7A Ru C1 C2 -117.20(17)
C3 Ru C1 C2 -37.05(11)
C3A Ru C1 C2 -79.78(12)
C13 Ru C1 C7A -83.06(13)
C12 Ru C1 C7A -50.27(18)
C14 Ru C1 C7A -124.42(13)
C11 Ru C1 C7A -153.8(8)
C10 Ru C1 C7A -159.59(13)
C2 Ru C1 C7A 117.20(17)
C3 Ru C1 C7A 80.16(12)
C3A Ru C1 C7A 37.42(11)
C7A C1 C2 N 168.36(18)
Ru C1 C2 N -127.59(19)
C7A C1 C2 C3 -3.4(2)
Ru C1 C2 C3 60.67(13)
C7A C1 C2 Ru -64.05(14)
C27 N C2 C1 85.5(3)
C28 N C2 C1 -41.4(3)
C27 N C2 C3 -104.2(2)
C28 N C2 C3 128.9(2)
C27 N C2 Ru -7.6(3)
C28 N C2 Ru -134.59(18)
C13 Ru C2 C1 -36.4(2)
C12 Ru C2 C1 104.8(7)
C14 Ru C2 C1 -80.80(14)
C11 Ru C2 C1 -170.09(14)
C10 Ru C2 C1 -126.30(13)
C7A Ru C2 C1 37.69(12)
C3 Ru C2 C1 118.96(16)
C3A Ru C2 C1 80.46(12)
C13 Ru C2 N 82.7(2)
C12 Ru C2 N -136.1(6)
C14 Ru C2 N 38.3(2)
C1 Ru C2 N 119.1(2)
C11 Ru C2 N -50.9(2)
C10 Ru C2 N -7.2(2)
C7A Ru C2 N 156.8(2)
C3 Ru C2 N -121.9(2)
C3A Ru C2 N -160.4(2)
C13 Ru C2 C3 -155.39(15)
C12 Ru C2 C3 -14.2(7)
C14 Ru C2 C3 160.24(12)
C1 Ru C2 C3 -118.96(16)
C11 Ru C2 C3 70.95(17)
C10 Ru C2 C3 114.74(13)
C7A Ru C2 C3 -81.27(12)
C3A Ru C2 C3 -38.50(11)
C1 C2 C3 C3A 2.7(2)
N C2 C3 C3A -168.90(18)
Ru C2 C3 C3A 62.46(12)
C1 C2 C3 P 166.52(15)
N C2 C3 P -5.1(3)
Ru C2 C3 P -133.74(16)
C1 C2 C3 Ru -59.74(14)
N C2 C3 Ru 128.63(19)
C24 P C3 C3A -164.60(16)
C21 P C3 C3A 82.81(17)
S P C3 C3A -40.14(17)
C24 P C3 C2 34.0(2)
C21 P C3 C2 -78.64(19)
S P C3 C2 158.41(15)
C24 P C3 Ru -68.68(17)
C21 P C3 Ru 178.73(14)
S P C3 Ru 55.78(16)
C13 Ru C3 C3A 7.0(3)
C12 Ru C3 C3A 61.51(16)
C14 Ru C3 C3A -161.78(19)
C1 Ru C3 C3A -79.40(12)
C11 Ru C3 C3A 106.27(13)
C10 Ru C3 C3A 151.03(13)
C7A Ru C3 C3A -37.19(11)
C2 Ru C3 C3A -115.88(15)
C13 Ru C3 C2 122.9(3)
C12 Ru C3 C2 177.39(13)
C14 Ru C3 C2 -45.9(2)
C1 Ru C3 C2 36.47(11)
C11 Ru C3 C2 -137.85(12)
C10 Ru C3 C2 -93.10(14)
C7A Ru C3 C2 78.69(12)
C3A Ru C3 C2 115.88(15)
C13 Ru C3 P -110.7(3)
C12 Ru C3 P -56.2(2)
C14 Ru C3 P 80.5(3)
C1 Ru C3 P 162.84(18)
C11 Ru C3 P -11.48(19)
C10 Ru C3 P 33.3(2)
C7A Ru C3 P -154.94(17)
C2 Ru C3 P 126.4(2)
C3A Ru C3 P -117.8(2)
C2 C3 C3A C4 178.8(2)
P C3 C3A C4 13.8(3)
Ru C3 C3A C4 -118.9(2)
C2 C3 C3A C7A -1.1(2)
P C3 C3A C7A -166.11(14)
Ru C3 C3A C7A 61.25(13)
C2 C3 C3A Ru -62.34(13)
P C3 C3A Ru 132.64(14)
C13 Ru C3A C4 -47.6(2)
C12 Ru C3A C4 -8.0(2)
C14 Ru C3A C4 -74.0(3)
C1 Ru C3A C4 -149.08(19)
C11 Ru C3A C4 32.3(2)
C10 Ru C3A C4 61.1(3)
C7A Ru C3A C4 -111.9(2)
C2 Ru C3A C4 168.62(19)
C3 Ru C3A C4 130.0(2)
C13 Ru C3A C7A 64.21(15)
C12 Ru C3A C7A 103.81(13)
C14 Ru C3A C7A 37.9(3)
C1 Ru C3A C7A -37.22(12)
C11 Ru C3A C7A 144.19(13)
C10 Ru C3A C7A 172.97(18)
C2 Ru C3A C7A -79.52(12)
C3 Ru C3A C7A -118.09(16)
C13 Ru C3A C3 -177.69(12)
C12 Ru C3A C3 -138.09(12)
C14 Ru C3A C3 156.0(2)
C1 Ru C3A C3 80.88(12)
C11 Ru C3A C3 -97.71(13)
C10 Ru C3A C3 -68.9(2)
C7A Ru C3A C3 118.09(16)
C2 Ru C3A C3 38.58(10)
C7A C3A C4 C5 0.1(3)
C3 C3A C4 C5 -179.8(2)
Ru C3A C4 C5 85.0(2)
C3A C4 C5 C6 0.2(3)
C4 C5 C6 C7 -0.2(3)
C5 C6 C7 C7A -0.1(3)
C2 C1 C7A C7 -177.9(2)
Ru C1 C7A C7 118.0(2)
C2 C1 C7A C3A 2.7(2)
Ru C1 C7A C3A -61.51(13)
C2 C1 C7A Ru 64.19(14)
C6 C7 C7A C1 -179.0(2)
C6 C7 C7A C3A 0.4(3)
C6 C7 C7A Ru -86.4(2)
C4 C3A C7A C1 179.17(17)
C3 C3A C7A C1 -0.9(2)
Ru C3A C7A C1 60.41(14)
C4 C3A C7A C7 -0.4(3)
C3 C3A C7A C7 179.52(17)
Ru C3A C7A C7 -119.13(18)
C4 C3A C7A Ru 118.75(17)
C3 C3A C7A Ru -61.35(13)
C13 Ru C7A C1 110.46(13)
C12 Ru C7A C1 150.12(12)
C14 Ru C7A C1 75.56(15)
C11 Ru C7A C1 174.98(15)
C10 Ru C7A C1 73.4(4)
C2 Ru C7A C1 -37.57(12)
C3 Ru C7A C1 -80.52(12)
C3A Ru C7A C1 -117.89(17)
C13 Ru C7A C7 -17.4(2)
C12 Ru C7A C7 22.2(2)
C14 Ru C7A C7 -52.3(2)
C1 Ru C7A C7 -127.9(2)
C11 Ru C7A C7 47.1(3)
C10 Ru C7A C7 -54.5(4)
C2 Ru C7A C7 -165.5(2)
C3 Ru C7A C7 151.6(2)
C3A Ru C7A C7 114.2(2)
C13 Ru C7A C3A -131.65(12)
C12 Ru C7A C3A -91.99(13)
C14 Ru C7A C3A -166.55(12)
C1 Ru C7A C3A 117.89(17)
C11 Ru C7A C3A -67.14(19)
C10 Ru C7A C3A -168.7(3)
C2 Ru C7A C3A 80.32(12)
C3 Ru C7A C3A 37.37(11)
C13 Ru C10 C11 80.64(15)
C12 Ru C10 C11 37.62(14)
C14 Ru C10 C11 118.4(2)
C1 Ru C10 C11 179.00(13)
C7A Ru C10 C11 121.2(3)
C2 Ru C10 C11 -135.75(14)
C3 Ru C10 C11 -89.40(16)
C3A Ru C10 C11 -41.5(3)
C13 Ru C10 C14 -37.72(14)
C12 Ru C10 C14 -80.75(15)
C1 Ru C10 C14 60.64(18)
C11 Ru C10 C14 -118.4(2)
C7A Ru C10 C14 2.8(4)
C2 Ru C10 C14 105.88(14)
C3 Ru C10 C14 152.24(13)
C3A Ru C10 C14 -159.83(18)
C13 Ru C10 C15 -157.4(3)
C12 Ru C10 C15 159.6(3)
C14 Ru C10 C15 -119.6(4)
C1 Ru C10 C15 -59.0(3)
C11 Ru C10 C15 122.0(4)
C7A Ru C10 C15 -116.8(4)
C2 Ru C10 C15 -13.8(3)
C3 Ru C10 C15 32.6(3)
C3A Ru C10 C15 80.5(4)
C14 C10 C11 C12 -0.4(2)
C15 C10 C11 C12 168.5(2)
Ru C10 C11 C12 -60.32(15)
C14 C10 C11 C16 -174.1(2)
C15 C10 C11 C16 -5.2(4)
Ru C10 C11 C16 126.0(2)
C14 C10 C11 Ru 59.93(15)
C15 C10 C11 Ru -131.2(2)
C13 Ru C11 C12 37.75(13)
C14 Ru C11 C12 80.49(15)
C1 Ru C11 C12 111.3(8)
C10 Ru C11 C12 117.8(2)
C7A Ru C11 C12 -38.5(2)
C2 Ru C11 C12 -167.62(13)
C3 Ru C11 C12 -125.40(13)
C3A Ru C11 C12 -80.70(15)
C13 Ru C11 C10 -80.01(15)
C12 Ru C11 C10 -117.8(2)
C14 Ru C11 C10 -37.26(14)
C1 Ru C11 C10 -6.5(9)
C7A Ru C11 C10 -156.22(15)
C2 Ru C11 C10 74.63(18)
C3 Ru C11 C10 116.85(14)
C3A Ru C11 C10 161.54(13)
C13 Ru C11 C16 157.4(3)
C12 Ru C11 C16 119.6(3)
C14 Ru C11 C16 -159.9(3)
C1 Ru C11 C16 -129.1(8)
C10 Ru C11 C16 -122.6(4)
C7A Ru C11 C16 81.1(3)
C2 Ru C11 C16 -48.0(3)
C3 Ru C11 C16 -5.8(3)
C3A Ru C11 C16 38.9(3)
C10 C11 C12 C13 -0.2(2)
C16 C11 C12 C13 173.5(2)
Ru C11 C12 C13 -61.70(15)
C10 C11 C12 C17 -177.7(2)
C16 C11 C12 C17 -4.0(4)
Ru C11 C12 C17 120.8(2)
C10 C11 C12 Ru 61.49(15)
C16 C11 C12 Ru -124.8(2)
C14 Ru C12 C13 37.65(14)
C1 Ru C12 C13 -52.77(19)
C11 Ru C12 C13 117.60(19)
C10 Ru C12 C13 80.34(15)
C7A Ru C12 C13 -83.75(14)
C2 Ru C12 C13 -147.5(6)
C3 Ru C12 C13 -159.75(13)
C3A Ru C12 C13 -124.52(13)
C13 Ru C12 C11 -117.60(19)
C14 Ru C12 C11 -79.95(15)
C1 Ru C12 C11 -170.37(14)
C10 Ru C12 C11 -37.26(14)
C7A Ru C12 C11 158.65(13)
C2 Ru C12 C11 94.9(6)
C3 Ru C12 C11 82.65(16)
C3A Ru C12 C11 117.88(13)
C13 Ru C12 C17 120.6(3)
C14 Ru C12 C17 158.2(3)
C1 Ru C12 C17 67.8(3)
C11 Ru C12 C17 -121.8(3)
C10 Ru C12 C17 -159.1(3)
C7A Ru C12 C17 36.8(3)
C2 Ru C12 C17 -26.9(8)
C3 Ru C12 C17 -39.2(3)
C3A Ru C12 C17 -4.0(3)
C11 C12 C13 C14 0.7(2)
C17 C12 C13 C14 178.2(2)
Ru C12 C13 C14 -62.16(15)
C11 C12 C13 C18 -176.1(2)
C17 C12 C13 C18 1.4(4)
Ru C12 C13 C18 121.0(2)
C11 C12 C13 Ru 62.91(15)
C17 C12 C13 Ru -119.6(2)
C12 Ru C13 C14 117.4(2)
C1 Ru C13 C14 -93.68(14)
C11 Ru C13 C14 79.91(15)
C10 Ru C13 C14 37.64(14)
C7A Ru C13 C14 -132.61(14)
C2 Ru C13 C14 -70.3(2)
C3 Ru C13 C14 -172.9(3)
C3A Ru C13 C14 -167.53(13)
C14 Ru C13 C12 -117.4(2)
C1 Ru C13 C12 148.89(13)
C11 Ru C13 C12 -37.52(14)
C10 Ru C13 C12 -79.79(15)
C7A Ru C13 C12 109.97(14)
C2 Ru C13 C12 172.29(14)
C3 Ru C13 C12 69.6(3)
C3A Ru C13 C12 75.04(16)
C12 Ru C13 C18 -121.6(3)
C14 Ru C13 C18 120.9(3)
C1 Ru C13 C18 27.3(3)
C11 Ru C13 C18 -159.1(3)
C10 Ru C13 C18 158.6(3)
C7A Ru C13 C18 -11.7(3)
C2 Ru C13 C18 50.7(3)
C3 Ru C13 C18 -52.0(5)
C3A Ru C13 C18 -46.6(3)
C12 C13 C14 C10 -1.0(2)
C18 C13 C14 C10 175.9(2)
Ru C13 C14 C10 -63.02(15)
C12 C13 C14 C19 -176.1(2)
C18 C13 C14 C19 0.8(4)
Ru C13 C14 C19 121.8(2)
C12 C13 C14 Ru 62.03(15)
C18 C13 C14 Ru -121.1(2)
C11 C10 C14 C13 0.9(2)
C15 C10 C14 C13 -168.1(2)
Ru C10 C14 C13 61.75(15)
C11 C10 C14 C19 175.9(2)
C15 C10 C14 C19 6.9(4)
Ru C10 C14 C19 -123.2(2)
C11 C10 C14 Ru -60.90(15)
C15 C10 C14 Ru 130.1(2)
C12 Ru C14 C13 -37.82(14)
C1 Ru C14 C13 102.83(14)
C11 Ru C14 C13 -80.51(15)
C10 Ru C14 C13 -117.4(2)
C7A Ru C14 C13 63.44(17)
C2 Ru C14 C13 143.00(13)
C3 Ru C14 C13 175.25(17)
C3A Ru C14 C13 35.1(3)
C13 Ru C14 C10 117.4(2)
C12 Ru C14 C10 79.62(15)
C1 Ru C14 C10 -139.73(14)
C11 Ru C14 C10 36.94(14)
C7A Ru C14 C10 -179.11(13)
C2 Ru C14 C10 -99.56(15)
C3 Ru C14 C10 -67.3(2)
C3A Ru C14 C10 152.5(2)
C13 Ru C14 C19 -120.1(3)
C12 Ru C14 C19 -157.9(3)
C1 Ru C14 C19 -17.2(3)
C11 Ru C14 C19 159.4(3)
C10 Ru C14 C19 122.5(3)
C7A Ru C14 C19 -56.6(3)
C2 Ru C14 C19 22.9(3)
C3 Ru C14 C19 55.2(4)
C3A Ru C14 C19 -85.0(4)
C3 P C21 C22 -64.92(18)
C24 P C21 C22 -179.99(17)
S P C21 C22 59.61(18)
C3 P C21 C23 60.89(19)
C24 P C21 C23 -54.19(19)
S P C21 C23 -174.59(15)
C3 P C24 C25 71.88(18)
C21 P C24 C25 -175.40(16)
S P C24 C25 -54.48(18)
C3 P C24 C26 -165.56(16)
C21 P C24 C26 -52.84(19)
S P C24 C26 68.07(18)
